data_7110772
loop_
_publ_author_name
'Slugovc, Christian'
'Carmona, Ernesto'
'Mereiter, Kurt'
'Trofimenko, Swiatoslaw'

_publ_section_title
;
 Unprecedented pentadenticity of the HB(3-Phpz)3 (= TpPh) ligand
;
_journal_issue 2
_journal_name_full 'Chemical Communications'
_journal_page_first 121
_journal_paper_doi 10.1039/a908478i
_journal_year 2000
_chemical_formula_sum 'C31 H30 B Ir N6'
_chemical_formula_weight 689.62
_chemical_name_common Ir(\k^4^(N,N,N,C^Ph2^)-Tp^Ph^)(ethyl)(\h^2^-ethene)
_chemical_name_systematic
;
 (\k^4^(N,N',N'',C^Ph2^)-hydrogen tris(3-phenylpyrazol-1-yl)borato)-
 (\k^1^-ethyl)-(\h^2^-ethene)-iridium
;
_space_group_IT_number 14
_symmetry_cell_setting monoclinic
_symmetry_space_group_name_Hall '-P 2yn'
_symmetry_space_group_name_H-M 'P 1 21/n 1'
_atom_sites_solution_hydrogens geom
_atom_sites_solution_primary direct
_atom_sites_solution_secondary difmap
_audit_creation_method SHELXL-97
_cell_angle_alpha 90.00
_cell_angle_beta 91.77(2)
_cell_angle_gamma 90.00
_cell_formula_units_Z 4
_cell_length_a 16.399(5)
_cell_length_b 8.691(3)
_cell_length_c 19.809(5)
_cell_measurement_reflns_used 7995
_cell_measurement_temperature 295(2)
_cell_measurement_theta_max 30
_cell_measurement_theta_min 2
_cell_volume 2821.9(15)
_computing_cell_refinement 'Siemens SAINT'
_computing_data_collection 'Siemens SMART'
_computing_data_reduction 'Siemens SAINT and SHELXTL'
_computing_molecular_graphics 'Siemens SHELXTL'
_computing_publication_material 'SHELXL-97 (Sheldrick, 1997)'
_computing_structure_refinement 'SHELXL-97 (Sheldrick, 1997)'
_computing_structure_solution 'SHELXS-97 (Sheldrick, 1997)'
_diffrn_ambient_temperature 295(2)
_diffrn_measured_fraction_theta_full 0.976
_diffrn_measured_fraction_theta_max 0.976
_diffrn_measurement_device_type 'Siemens SMART 3-circle with CCD area detector'
_diffrn_measurement_method 'omega scans'
_diffrn_radiation_monochromator graphite
_diffrn_radiation_source 'fine-focus sealed tube'
_diffrn_radiation_type MoK\a
_diffrn_radiation_wavelength 0.71073
_diffrn_reflns_av_R_equivalents 0.0289
_diffrn_reflns_av_sigmaI/netI 0.0194
_diffrn_reflns_limit_h_max 20
_diffrn_reflns_limit_h_min -20
_diffrn_reflns_limit_k_max 11
_diffrn_reflns_limit_k_min -11
_diffrn_reflns_limit_l_max 25
_diffrn_reflns_limit_l_min -25
_diffrn_reflns_number 32315
_diffrn_reflns_theta_full 27.00
_diffrn_reflns_theta_max 27.00
_diffrn_reflns_theta_min 2.06
_exptl_absorpt_coefficient_mu 4.763
_exptl_absorpt_correction_T_max 0.56
_exptl_absorpt_correction_T_min 0.37
_exptl_absorpt_correction_type multi-scan
_exptl_absorpt_process_details
;
 absorption correction by multi-scan method using program SADABS
 (G.M. Sheldrick, 1996)
;
_exptl_crystal_colour 'pale yellow'
_exptl_crystal_density_diffrn 1.623
_exptl_crystal_density_method 'not measured'
_exptl_crystal_description plate
_exptl_crystal_F_000 1360
_exptl_crystal_size_max 0.34
_exptl_crystal_size_mid 0.24
_exptl_crystal_size_min 0.12
_refine_diff_density_max 1.719
_refine_diff_density_min -1.702
_refine_diff_density_rms 0.081
_refine_ls_extinction_coef 0.00040(5)
_refine_ls_extinction_expression Fc^*^=kFc[1+0.001xFc^2^\l^3^/sin(2\q)]^-1/4^
_refine_ls_extinction_method SHELXL
_refine_ls_goodness_of_fit_ref 1.381
_refine_ls_hydrogen_treatment mixed
_refine_ls_matrix_type full
_refine_ls_number_parameters 353
_refine_ls_number_reflns 6013
_refine_ls_number_restraints 0
_refine_ls_restrained_S_all 1.381
_refine_ls_R_factor_all 0.0360
_refine_ls_R_factor_gt 0.0321
_refine_ls_shift/su_max 0.002
_refine_ls_shift/su_mean 0.000
_refine_ls_structure_factor_coef Fsqd
_refine_ls_weighting_details 'calc w=1/[\s^2^(Fo^2^)+(0.0085P)^2^+4.5304P] where P=(Fo^2^+2Fc^2^)/3'
_refine_ls_weighting_scheme calc
_refine_ls_wR_factor_gt 0.0623
_refine_ls_wR_factor_ref 0.0636
_reflns_number_gt 5616
_reflns_number_total 6013
_reflns_threshold_expression >2sigma(I)
_cod_data_source_file a908478isup1.cif
_cod_data_source_block cssaj3fr
_cod_depositor_comments
;
The following automatic conversions were performed:

'_symmetry_cell_setting' value 'Monoclinic' changed to 'monoclinic'
according to /home/saulius/struct/CIF-dictionaries/cif_core.dic
dictionary named 'cif_core.dic' version 2.4.2 from 2011-04-26.

Automatic conversion script
Id: cif_fix_values 1891 2012-01-12 08:04:46Z andrius 
;
_cod_original_sg_symbol_H-M P2(1)/n
_cod_database_code 7110772

loop_
_symmetry_equiv_pos_as_xyz
'x, y, z'
'-x+1/2, y+1/2, -z+1/2'
'-x, -y, -z'
'x-1/2, -y-1/2, z-1/2'

loop_
_atom_site_label
_atom_site_type_symbol
_atom_site_fract_x
_atom_site_fract_y
_atom_site_fract_z
_atom_site_U_iso_or_equiv
_atom_site_adp_type
_atom_site_occupancy
_atom_site_symmetry_multiplicity
_atom_site_calc_flag
_atom_site_refinement_flags
Ir Ir 0.233047(9) 0.482795(18) 0.484266(8) 0.03851(6) Uani 1 1 d .
N1 N 0.3254(2) 0.6001(5) 0.44358(17) 0.0479(9) Uani 1 1 d .
N2 N 0.3966(2) 0.5429(5) 0.42141(19) 0.0555(10) Uani 1 1 d .
C1 C 0.4300(3) 0.6563(8) 0.3837(3) 0.0708(17) Uani 1 1 d .
H1 H 0.4792 0.6481 0.3618 0.085 Uiso 1 1 calc R
C2 C 0.3816(3) 0.7824(8) 0.3824(3) 0.0699(16) Uani 1 1 d .
H2 H 0.3916 0.8760 0.3615 0.084 Uiso 1 1 calc R
C3 C 0.3122(3) 0.7413(6) 0.4198(2) 0.0543(12) Uani 1 1 d .
C4 C 0.2296(3) 0.7966(6) 0.4300(2) 0.0517(11) Uani 1 1 d .
C5 C 0.1998(4) 0.9388(6) 0.4074(3) 0.0675(15) Uani 1 1 d .
H5 H 0.2349 1.0098 0.3886 0.081 Uiso 1 1 calc R
C6 C 0.1183(4) 0.9734(6) 0.4133(3) 0.0762(17) Uani 1 1 d .
H6 H 0.0978 1.0663 0.3968 0.091 Uiso 1 1 calc R
C7 C 0.0669(4) 0.8699(6) 0.4437(3) 0.0657(14) Uani 1 1 d .
H7 H 0.0123 0.8951 0.4491 0.079 Uiso 1 1 calc R
C8 C 0.0962(3) 0.7288(6) 0.4663(2) 0.0536(11) Uani 1 1 d .
H8 H 0.0606 0.6610 0.4866 0.064 Uiso 1 1 calc R
C9 C 0.1777(3) 0.6849(5) 0.4595(2) 0.0433(10) Uani 1 1 d .
N3 N 0.3126(2) 0.2857(5) 0.51265(18) 0.0470(9) Uani 1 1 d .
N4 N 0.3849(2) 0.2809(5) 0.47791(19) 0.0526(10) Uani 1 1 d .
C10 C 0.4348(3) 0.1776(7) 0.5065(3) 0.0656(15) Uani 1 1 d .
H10 H 0.4866 0.1534 0.4919 0.079 Uiso 1 1 calc R
C11 C 0.3987(3) 0.1132(7) 0.5600(3) 0.0683(15) Uani 1 1 d .
H11 H 0.4204 0.0386 0.5890 0.082 Uiso 1 1 calc R
C12 C 0.3217(3) 0.1823(6) 0.5627(2) 0.0497(11) Uani 1 1 d .
C13 C 0.2587(3) 0.1466(6) 0.6129(2) 0.0495(11) Uani 1 1 d .
C14 C 0.2643(3) 0.2116(7) 0.6769(3) 0.0646(14) Uani 1 1 d .
H14 H 0.3060 0.2806 0.6878 0.078 Uiso 1 1 calc R
C15 C 0.2073(4) 0.1732(8) 0.7245(3) 0.0774(17) Uani 1 1 d .
H15 H 0.2107 0.2175 0.7672 0.093 Uiso 1 1 calc R
C16 C 0.1465(4) 0.0709(8) 0.7091(3) 0.0825(18) Uani 1 1 d .
H16 H 0.1087 0.0460 0.7413 0.099 Uiso 1 1 calc R
C17 C 0.1407(4) 0.0042(7) 0.6459(3) 0.0759(16) Uani 1 1 d .
H17 H 0.0993 -0.0657 0.6355 0.091 Uiso 1 1 calc R
C18 C 0.1972(3) 0.0421(6) 0.5980(3) 0.0614(13) Uani 1 1 d .
H18 H 0.1937 -0.0033 0.5555 0.074 Uiso 1 1 calc R
N5 N 0.2416(2) 0.3814(4) 0.37805(17) 0.0442(8) Uani 1 1 d .
N6 N 0.3191(2) 0.3318(5) 0.36444(18) 0.0533(10) Uani 1 1 d .
C19 C 0.3186(3) 0.2589(7) 0.3050(2) 0.0665(15) Uani 1 1 d .
H19 H 0.3638 0.2146 0.2854 0.080 Uiso 1 1 calc R
C20 C 0.2409(3) 0.2601(7) 0.2778(2) 0.0638(14) Uani 1 1 d .
H20 H 0.2228 0.2167 0.2371 0.077 Uiso 1 1 calc R
C21 C 0.1942(3) 0.3407(5) 0.3241(2) 0.0462(10) Uani 1 1 d .
C22 C 0.1080(3) 0.3858(6) 0.3139(2) 0.0466(10) Uani 1 1 d .
C23 C 0.0829(3) 0.5356(6) 0.3224(2) 0.0522(11) Uani 1 1 d .
H23 H 0.1204 0.6087 0.3381 0.063 Uiso 1 1 calc R
C24 C 0.0024(3) 0.5797(7) 0.3079(3) 0.0652(14) Uani 1 1 d .
H24 H -0.0140 0.6807 0.3151 0.078 Uiso 1 1 calc R
C25 C -0.0525(3) 0.4720(8) 0.2828(3) 0.0731(16) Uani 1 1 d .
H25 H -0.1060 0.5007 0.2720 0.088 Uiso 1 1 calc R
C26 C -0.0283(3) 0.3231(8) 0.2739(3) 0.0719(16) Uani 1 1 d .
H26 H -0.0659 0.2506 0.2578 0.086 Uiso 1 1 calc R
C27 C 0.0515(3) 0.2789(6) 0.2884(2) 0.0595(13) Uani 1 1 d .
H27 H 0.0675 0.1778 0.2811 0.071 Uiso 1 1 calc R
B B 0.3951(3) 0.3662(8) 0.4111(3) 0.0569(15) Uani 1 1 d .
H0B H 0.4511 0.3280 0.3869 0.068 Uiso 1 1 calc R
C28 C 0.1210(3) 0.3526(6) 0.4869(2) 0.0510(11) Uani 1 1 d .
H28A H 0.0754 0.3919 0.4597 0.061 Uiso 1 1 calc R
H28B H 0.1263 0.2415 0.4849 0.061 Uiso 1 1 calc R
C29 C 0.1339(2) 0.4195(5) 0.5494(2) 0.0461(10) Uani 1 1 d .
H29A H 0.1476 0.3506 0.5866 0.055 Uiso 1 1 calc R
H29B H 0.0967 0.5011 0.5613 0.055 Uiso 1 1 calc R
C30 C 0.2668(3) 0.5870(6) 0.5788(2) 0.0528(11) Uani 1 1 d .
H30A H 0.2319 0.6755 0.5853 0.063 Uiso 1 1 calc R
H30B H 0.2561 0.5141 0.6145 0.063 Uiso 1 1 calc R
C31 C 0.3536(4) 0.6381(11) 0.5863(3) 0.111(3) Uani 1 1 d .
H31A H 0.3628 0.6826 0.6302 0.167 Uiso 1 1 calc R
H31B H 0.3646 0.7134 0.5523 0.167 Uiso 1 1 calc R
H31C H 0.3890 0.5513 0.5812 0.167 Uiso 1 1 calc R

loop_
_atom_site_aniso_label
_atom_site_aniso_U_11
_atom_site_aniso_U_22
_atom_site_aniso_U_33
_atom_site_aniso_U_23
_atom_site_aniso_U_13
_atom_site_aniso_U_12
Ir 0.03202(9) 0.04986(10) 0.03386(9) -0.00085(7) 0.00469(5) -0.00047(7)
N1 0.0374(19) 0.071(3) 0.0352(19) 0.0027(18) 0.0037(15) -0.0102(18)
N2 0.0360(19) 0.087(3) 0.044(2) -0.001(2) 0.0054(16) -0.0106(19)
C1 0.048(3) 0.117(5) 0.047(3) 0.007(3) 0.009(2) -0.029(3)
C2 0.066(3) 0.092(4) 0.052(3) 0.010(3) 0.001(3) -0.034(3)
C3 0.057(3) 0.067(3) 0.039(2) 0.000(2) -0.005(2) -0.022(2)
C4 0.063(3) 0.054(3) 0.038(2) 0.000(2) -0.006(2) -0.012(2)
C5 0.101(5) 0.051(3) 0.050(3) 0.002(2) -0.008(3) -0.016(3)
C6 0.114(5) 0.048(3) 0.065(3) -0.002(3) -0.022(3) 0.016(3)
C7 0.076(4) 0.060(3) 0.061(3) -0.008(3) -0.008(3) 0.018(3)
C8 0.054(3) 0.057(3) 0.050(3) -0.004(2) -0.002(2) 0.008(2)
C9 0.052(2) 0.046(2) 0.032(2) -0.0070(17) -0.0040(18) -0.0011(19)
N3 0.0376(19) 0.065(2) 0.0388(19) -0.0024(17) 0.0017(15) 0.0088(17)
N4 0.0341(19) 0.078(3) 0.046(2) -0.0068(19) 0.0027(16) 0.0075(18)
C10 0.041(3) 0.088(4) 0.068(3) -0.007(3) -0.001(2) 0.020(3)
C11 0.054(3) 0.076(4) 0.074(4) 0.008(3) -0.004(3) 0.022(3)
C12 0.045(2) 0.059(3) 0.044(2) -0.003(2) -0.0055(19) 0.003(2)
C13 0.049(3) 0.055(3) 0.043(2) 0.005(2) -0.005(2) 0.010(2)
C14 0.064(3) 0.079(4) 0.050(3) 0.001(3) -0.010(2) 0.005(3)
C15 0.094(5) 0.096(5) 0.043(3) 0.010(3) 0.001(3) 0.016(4)
C16 0.090(5) 0.090(5) 0.070(4) 0.026(3) 0.024(3) 0.007(4)
C17 0.077(4) 0.072(4) 0.079(4) 0.015(3) 0.008(3) -0.012(3)
C18 0.070(3) 0.059(3) 0.056(3) 0.006(2) 0.000(2) -0.003(3)
N5 0.0340(18) 0.061(2) 0.0382(19) -0.0045(16) 0.0033(14) -0.0012(16)
N6 0.0359(19) 0.087(3) 0.038(2) -0.0107(19) 0.0057(15) 0.0063(19)
C19 0.054(3) 0.099(4) 0.047(3) -0.017(3) 0.010(2) 0.014(3)
C20 0.058(3) 0.095(4) 0.039(2) -0.018(3) -0.001(2) 0.002(3)
C21 0.043(2) 0.058(3) 0.037(2) -0.0014(19) -0.0004(18) -0.003(2)
C22 0.045(2) 0.064(3) 0.031(2) 0.0040(19) 0.0005(17) -0.006(2)
C23 0.050(3) 0.064(3) 0.042(2) 0.000(2) -0.0011(19) -0.006(2)
C24 0.060(3) 0.080(4) 0.055(3) 0.002(3) 0.002(2) 0.012(3)
C25 0.043(3) 0.113(5) 0.063(3) 0.007(3) -0.005(2) 0.001(3)
C26 0.054(3) 0.090(4) 0.070(4) 0.005(3) -0.015(3) -0.023(3)
C27 0.059(3) 0.065(3) 0.054(3) 0.002(2) -0.007(2) -0.010(2)
B 0.033(3) 0.096(5) 0.042(3) -0.014(3) 0.009(2) 0.003(3)
C28 0.038(2) 0.059(3) 0.057(3) 0.001(2) 0.008(2) -0.010(2)
C29 0.037(2) 0.058(3) 0.044(2) 0.008(2) 0.0113(18) 0.0036(19)
C30 0.054(3) 0.060(3) 0.044(3) -0.003(2) -0.002(2) -0.003(2)
C31 0.077(4) 0.208(9) 0.049(3) -0.034(4) 0.003(3) -0.056(5)

loop_
_atom_type_symbol
_atom_type_description
_atom_type_scat_dispersion_real
_atom_type_scat_dispersion_imag
_atom_type_scat_source
C C 0.0033 0.0016 'International Tables Vol C Tables 4.2.6.8 and 6.1.1.4'
H H 0.0000 0.0000 'International Tables Vol C Tables 4.2.6.8 and 6.1.1.4'
B B 0.0013 0.0007 'International Tables Vol C Tables 4.2.6.8 and 6.1.1.4'
N N 0.0061 0.0033 'International Tables Vol C Tables 4.2.6.8 and 6.1.1.4'
Ir Ir -1.4442 7.9887 'International Tables Vol C Tables 4.2.6.8 and 6.1.1.4'

loop_
_geom_angle_atom_site_label_1
_geom_angle_atom_site_label_2
_geom_angle_atom_site_label_3
_geom_angle
N1 Ir C9 78.55(17)
N1 Ir C30 87.63(17)
C9 Ir C30 86.95(18)
N1 Ir C28 157.71(16)
C9 Ir C28 94.87(18)
C30 Ir C28 113.49(18)
N1 Ir C29 161.69(17)
C9 Ir C29 91.46(17)
C30 Ir C29 76.44(18)
C28 Ir C29 37.08(16)
N1 Ir N3 92.78(15)
C9 Ir N3 170.27(15)
C30 Ir N3 88.32(17)
C28 Ir N3 94.81(17)
C29 Ir N3 95.69(15)
N1 Ir N5 76.05(14)
C9 Ir N5 98.67(15)
C30 Ir N5 161.21(15)
C28 Ir N5 84.05(15)
C29 Ir N5 121.03(15)
N3 Ir N5 83.30(13)
C3 N1 N2 110.9(4)
C3 N1 Ir 119.5(3)
N2 N1 Ir 127.6(3)
N1 N2 C1 106.2(5)
N1 N2 B 113.3(4)
C1 N2 B 130.5(5)
C2 C1 N2 110.5(5)
C2 C1 H1 124.8
N2 C1 H1 124.8
C1 C2 C3 105.4(5)
C1 C2 H2 127.3
C3 C2 H2 127.3
N1 C3 C2 107.0(5)
N1 C3 C4 113.4(4)
C2 C3 C4 138.7(5)
C5 C4 C9 121.7(5)
C5 C4 C3 124.4(5)
C9 C4 C3 113.6(4)
C6 C5 C4 119.7(5)
C6 C5 H5 120.1
C4 C5 H5 120.1
C5 C6 C7 120.0(5)
C5 C6 H6 120.0
C7 C6 H6 120.0
C6 C7 C8 120.4(5)
C6 C7 H7 119.8
C8 C7 H7 119.8
C7 C8 C9 122.2(5)
C7 C8 H8 118.9
C9 C8 H8 118.9
C8 C9 C4 115.9(4)
C8 C9 Ir 129.3(4)
C4 C9 Ir 114.8(3)
C12 N3 N4 105.7(4)
C12 N3 Ir 139.0(3)
N4 N3 Ir 113.7(3)
C10 N4 N3 109.4(4)
C10 N4 B 127.7(4)
N3 N4 B 122.2(4)
N4 C10 C11 109.5(4)
N4 C10 H10 125.2
C11 C10 H10 125.2
C10 C11 C12 105.6(5)
C10 C11 H11 127.2
C12 C11 H11 127.2
N3 C12 C11 109.7(4)
N3 C12 C13 124.7(4)
C11 C12 C13 125.5(5)
C18 C13 C14 119.3(5)
C18 C13 C12 120.8(4)
C14 C13 C12 119.8(5)
C15 C14 C13 119.7(6)
C15 C14 H14 120.1
C13 C14 H14 120.1
C16 C15 C14 120.4(6)
C16 C15 H15 119.8
C14 C15 H15 119.8
C15 C16 C17 120.5(6)
C15 C16 H16 119.8
C17 C16 H16 119.8
C16 C17 C18 119.5(6)
C16 C17 H17 120.3
C18 C17 H17 120.3
C13 C18 C17 120.6(5)
C13 C18 H18 119.7
C17 C18 H18 119.7
C21 N5 N6 106.0(3)
C21 N5 Ir 141.2(3)
N6 N5 Ir 112.6(2)
C19 N6 N5 109.9(4)
C19 N6 B 126.6(4)
N5 N6 B 123.4(3)
N6 C19 C20 108.9(4)
N6 C19 H19 125.6
C20 C19 H19 125.6
C19 C20 C21 105.4(4)
C19 C20 H20 127.3
C21 C20 H20 127.3
N5 C21 C20 109.8(4)
N5 C21 C22 124.4(4)
C20 C21 C22 125.7(4)
C23 C22 C27 118.5(4)
C23 C22 C21 121.5(4)
C27 C22 C21 119.7(5)
C22 C23 C24 121.2(5)
C22 C23 H23 119.4
C24 C23 H23 119.4
C25 C24 C23 119.3(6)
C25 C24 H24 120.3
C23 C24 H24 120.3
C26 C25 C24 120.0(5)
C26 C25 H25 120.0
C24 C25 H25 120.0
C25 C26 C27 120.8(5)
C25 C26 H26 119.6
C27 C26 H26 119.6
C26 C27 C22 120.2(5)
C26 C27 H27 119.9
C22 C27 H27 119.9
N4 B N2 111.6(4)
N4 B N6 108.2(4)
N2 B N6 106.1(4)
N4 B H0B 110.3
N2 B H0B 110.3
N6 B H0B 110.3
C29 C28 Ir 72.1(2)
C29 C28 H28A 116.4
Ir C28 H28A 116.4
C29 C28 H28B 116.4
Ir C28 H28B 116.4
H28A C28 H28B 113.4
C28 C29 Ir 70.8(2)
C28 C29 H29A 116.5
Ir C29 H29A 116.5
C28 C29 H29B 116.5
Ir C29 H29B 116.5
H29A C29 H29B 113.5
C31 C30 Ir 115.7(4)
C31 C30 H30A 108.4
Ir C30 H30A 108.4
C31 C30 H30B 108.4
Ir C30 H30B 108.4
H30A C30 H30B 107.4
C30 C31 H31A 109.5
C30 C31 H31B 109.5
H31A C31 H31B 109.5
C30 C31 H31C 109.5
H31A C31 H31C 109.5
H31B C31 H31C 109.5

loop_
_geom_bond_atom_site_label_1
_geom_bond_atom_site_label_2
_geom_bond_distance
Ir N1 2.014(4)
Ir C9 2.030(4)
Ir C30 2.137(4)
Ir C28 2.159(4)
Ir C29 2.177(4)
Ir N3 2.216(4)
Ir N5 2.289(3)
N1 C3 1.329(6)
N1 N2 1.355(5)
N2 C1 1.362(7)
N2 B 1.549(8)
C1 C2 1.353(8)
C1 H1 0.9300
C2 C3 1.423(7)
C2 H2 0.9300
C3 C4 1.458(7)
C4 C5 1.397(7)
C4 C9 1.427(6)
C5 C6 1.380(9)
C5 H5 0.9300
C6 C7 1.383(8)
C6 H6 0.9300
C7 C8 1.386(7)
C7 H7 0.9300
C8 C9 1.401(6)
C8 H8 0.9300
N3 C12 1.342(6)
N3 N4 1.388(5)
N4 C10 1.330(6)
N4 B 1.531(7)
C10 C11 1.352(8)
C10 H10 0.9300
C11 C12 1.401(6)
C11 H11 0.9300
C12 C13 1.489(6)
C13 C18 1.382(7)
C13 C14 1.389(7)
C14 C15 1.388(8)
C14 H14 0.9300
C15 C16 1.363(9)
C15 H15 0.9300
C16 C17 1.380(9)
C16 H16 0.9300
C17 C18 1.385(8)
C17 H17 0.9300
C18 H18 0.9300
N5 C21 1.348(5)
N5 N6 1.377(5)
N6 C19 1.336(6)
N6 B 1.558(6)
C19 C20 1.370(7)
C19 H19 0.9300
C20 C21 1.400(6)
C20 H20 0.9300
C21 C22 1.476(6)
C22 C23 1.377(7)
C22 C27 1.395(6)
C23 C24 1.396(7)
C23 H23 0.9300
C24 C25 1.382(8)
C24 H24 0.9300
C25 C26 1.366(9)
C25 H25 0.9300
C26 C27 1.386(7)
C26 H26 0.9300
C27 H27 0.9300
B H0B 1.1000
C28 C29 1.379(6)
C28 H28A 0.9700
C28 H28B 0.9700
C29 H29A 0.9700
C29 H29B 0.9700
C30 C31 1.494(7)
C30 H30A 0.9700
C30 H30B 0.9700
C31 H31A 0.9600
C31 H31B 0.9600
C31 H31C 0.9600

loop_
_geom_torsion_atom_site_label_1
_geom_torsion_atom_site_label_2
_geom_torsion_atom_site_label_3
_geom_torsion_atom_site_label_4
_geom_torsion
C9 Ir N1 C3 -0.9(3)
C30 Ir N1 C3 -88.3(4)
C28 Ir N1 C3 73.7(6)
C29 Ir N1 C3 -58.9(6)
N3 Ir N1 C3 -176.5(3)
N5 Ir N1 C3 101.1(3)
C9 Ir N1 N2 -163.3(4)
C30 Ir N1 N2 109.3(4)
C28 Ir N1 N2 -88.7(6)
C29 Ir N1 N2 138.7(5)
N3 Ir N1 N2 21.1(3)
N5 Ir N1 N2 -61.3(3)
C3 N1 N2 C1 1.7(5)
Ir N1 N2 C1 165.3(3)
C3 N1 N2 B -147.7(4)
Ir N1 N2 B 15.9(5)
N1 N2 C1 C2 0.5(6)
B N2 C1 C2 142.6(5)
N2 C1 C2 C3 -2.3(6)
N2 N1 C3 C2 -3.1(5)
Ir N1 C3 C2 -168.3(3)
N2 N1 C3 C4 168.0(4)
Ir N1 C3 C4 2.8(5)
C1 C2 C3 N1 3.3(6)
C1 C2 C3 C4 -164.3(6)
N1 C3 C4 C5 -177.6(4)
C2 C3 C4 C5 -10.6(9)
N1 C3 C4 C9 -3.7(6)
C2 C3 C4 C9 163.3(6)
C9 C4 C5 C6 -0.3(7)
C3 C4 C5 C6 173.1(5)
C4 C5 C6 C7 2.4(8)
C5 C6 C7 C8 -2.3(8)
C6 C7 C8 C9 0.0(8)
C7 C8 C9 C4 2.1(7)
C7 C8 C9 Ir -176.8(4)
C5 C4 C9 C8 -1.9(6)
C3 C4 C9 C8 -176.0(4)
C5 C4 C9 Ir 177.1(4)
C3 C4 C9 Ir 3.0(5)
N1 Ir C9 C8 177.6(4)
C30 Ir C9 C8 -94.2(4)
C28 Ir C9 C8 19.1(4)
C29 Ir C9 C8 -17.9(4)
N3 Ir C9 C8 -155.2(7)
N5 Ir C9 C8 103.8(4)
N1 Ir C9 C4 -1.2(3)
C30 Ir C9 C4 87.0(3)
C28 Ir C9 C4 -159.7(3)
C29 Ir C9 C4 163.3(3)
N3 Ir C9 C4 26.0(10)
N5 Ir C9 C4 -75.0(3)
N1 Ir N3 C12 144.1(5)
C9 Ir N3 C12 117.5(9)
C30 Ir N3 C12 56.6(5)
C28 Ir N3 C12 -56.9(5)
C29 Ir N3 C12 -19.6(5)
N5 Ir N3 C12 -140.3(5)
N1 Ir N3 N4 -18.7(3)
C9 Ir N3 N4 -45.4(10)
C30 Ir N3 N4 -106.3(3)
C28 Ir N3 N4 140.3(3)
C29 Ir N3 N4 177.5(3)
N5 Ir N3 N4 56.9(3)
C12 N3 N4 C10 0.2(5)
Ir N3 N4 C10 168.6(3)
C12 N3 N4 B 171.5(4)
Ir N3 N4 B -20.1(5)
N3 N4 C10 C11 -0.5(6)
B N4 C10 C11 -171.3(5)
N4 C10 C11 C12 0.7(7)
N4 N3 C12 C11 0.2(5)
Ir N3 C12 C11 -163.5(4)
N4 N3 C12 C13 -179.3(4)
Ir N3 C12 C13 16.9(8)
C10 C11 C12 N3 -0.5(6)
C10 C11 C12 C13 179.0(5)
N3 C12 C13 C18 84.2(6)
C11 C12 C13 C18 -95.3(6)
N3 C12 C13 C14 -99.8(6)
C11 C12 C13 C14 80.7(7)
C18 C13 C14 C15 -1.3(8)
C12 C13 C14 C15 -177.3(5)
C13 C14 C15 C16 0.7(9)
C14 C15 C16 C17 0.0(10)
C15 C16 C17 C18 -0.1(10)
C14 C13 C18 C17 1.2(8)
C12 C13 C18 C17 177.2(5)
C16 C17 C18 C13 -0.5(9)
N1 Ir N5 C21 -134.3(5)
C9 Ir N5 C21 -58.5(5)
C30 Ir N5 C21 -164.8(6)
C28 Ir N5 C21 35.6(5)
C29 Ir N5 C21 38.5(6)
N3 Ir N5 C21 131.1(5)
N1 Ir N5 N6 53.1(3)
C9 Ir N5 N6 129.0(3)
C30 Ir N5 N6 22.7(7)
C28 Ir N5 N6 -137.0(3)
C29 Ir N5 N6 -134.0(3)
N3 Ir N5 N6 -41.4(3)
C21 N5 N6 C19 -1.8(6)
Ir N5 N6 C19 173.3(4)
C21 N5 N6 B 175.1(5)
Ir N5 N6 B -9.8(6)
N5 N6 C19 C20 0.6(7)
B N6 C19 C20 -176.2(5)
N6 C19 C20 C21 0.9(7)
N6 N5 C21 C20 2.4(5)
Ir N5 C21 C20 -170.4(4)
N6 N5 C21 C22 -173.2(4)
Ir N5 C21 C22 13.9(8)
C19 C20 C21 N5 -2.1(6)
C19 C20 C21 C22 173.5(5)
N5 C21 C22 C23 47.7(7)
C20 C21 C22 C23 -127.2(6)
N5 C21 C22 C27 -139.0(5)
C20 C21 C22 C27 46.1(7)
C27 C22 C23 C24 1.9(7)
C21 C22 C23 C24 175.3(4)
C22 C23 C24 C25 -1.8(8)
C23 C24 C25 C26 1.5(8)
C24 C25 C26 C27 -1.3(9)
C25 C26 C27 C22 1.4(8)
C23 C22 C27 C26 -1.7(7)
C21 C22 C27 C26 -175.2(5)
C10 N4 B N2 -121.2(5)
N3 N4 B N2 69.1(5)
C10 N4 B N6 122.4(5)
N3 N4 B N6 -47.3(6)
N1 N2 B N4 -64.5(5)
C1 N2 B N4 155.4(5)
N1 N2 B N6 53.1(5)
C1 N2 B N6 -86.9(6)
C19 N6 B N4 -117.1(6)
N5 N6 B N4 66.5(6)
C19 N6 B N2 123.0(5)
N5 N6 B N2 -53.4(6)
N1 Ir C28 C29 -157.5(4)
C9 Ir C28 C29 -86.0(3)
C30 Ir C28 C29 2.8(3)
N3 Ir C28 C29 93.1(3)
N5 Ir C28 C29 175.8(3)
N1 Ir C29 C28 152.4(5)
C9 Ir C29 C28 96.2(3)
C30 Ir C29 C28 -177.3(3)
N3 Ir C29 C28 -90.5(3)
N5 Ir C29 C28 -4.9(3)
N1 Ir C30 C31 -24.6(5)
C9 Ir C30 C31 -103.3(5)
C28 Ir C30 C31 162.7(5)
C29 Ir C30 C31 164.5(5)
N3 Ir C30 C31 68.2(5)
N5 Ir C30 C31 4.9(9)
